data_9012092
loop_
_publ_author_name
'Kawahara, A.'
'Takano, Y.'
'Takahashi, M.'

_publ_section_title
;
 The structure of hopeite
;
_journal_name_full 'Mineralogical Journal'
_journal_page_first 289
_journal_page_last 297
_journal_paper_doi 10.2465/minerj1953.7.289
_journal_volume 7
_journal_year 1973
_chemical_compound_source Synthetic
_chemical_formula_sum 'H8 O12 P2 Zn3'
_chemical_name_mineral Hopeite
_space_group_IT_number 62
_symmetry_space_group_name_Hall '-P 2ac 2n'
_symmetry_space_group_name_H-M 'P n m a'
_cell_angle_alpha 90
_cell_angle_beta 90
_cell_angle_gamma 90
_cell_formula_units_Z 4
_cell_length_a 10.553
_cell_length_b 18.199
_cell_length_c 5.031
_cell_volume 966.224
_database_code_amcsd 0014414
_exptl_crystal_density_diffrn 3.150
_cod_original_formula_sum 'Zn3 P2 O12 H8'
_cod_database_code 9012092

loop_
_space_group_symop_operation_xyz
x,y,z
x,1/2-y,z
-x,1/2+y,-z
1/2-x,1/2+y,1/2+z
1/2+x,1/2-y,1/2-z
1/2+x,y,1/2-z
1/2-x,-y,1/2+z
-x,-y,-z

loop_
_atom_site_label
_atom_site_fract_x
_atom_site_fract_y
_atom_site_fract_z
_atom_site_U_iso_or_equiv
_atom_site_type_symbol
_atom_site_attached_hydrogens
Zn1 0.26384 0.25000 0.42770 0.01368 Zn 0
Zn2 0.14295 0.00072 0.29340 0.01102 Zn 0
P 0.39705 0.09448 0.27510 0.01102 P 0
O1 0.30280 0.04110 0.13180 0.01292 O 0
O2 0.52520 0.07850 0.13340 0.01811 O 0
O3 0.36110 0.17280 0.21330 0.02064 O 0
O4 0.39940 0.08070 0.56910 0.02546 O 0
Wat5 0.16330 0.16900 0.66020 0.02508 O 2
Wat6 0.39220 0.25000 0.74090 0.02368 O 2
Wat7 0.11360 0.25000 0.15650 0.02672 O 2

loop_
_cod_changelog_entry_id
_cod_changelog_entry_author
_cod_changelog_entry_date
_cod_changelog_entry_text
1
;cod-tools version 3.8.0
Id: cif_guess_AMCSD_atom_types 9574 2023-05-10 09:00:05Z saulius
;
2023-05-10T18:53:48+03:00
;Derived atom types and hydrogen counts
from atom names that follow the AMCSD naming convention
(Wat == water, O-H == hydroxyl).
;

loop_
_cod_related_entry_id
_cod_related_entry_database
_cod_related_entry_code
1 AMCSD 0014414
